data_1544353
loop_
_publ_author_name
'Akimoto, J.'
'Gotoh, Y.'
'Sohma, M.'
'Kawaguchi, K.'
'Oosawa, Y.'
'Takei, H.'

_publ_section_title
;
 Synthesis and crystal structure of ramsdellite-type Li0.5TiO2
;
_journal_name_full 'Journal of Solid State Chemistry'
_journal_page_first 150
_journal_page_last 155
_journal_volume 110
_journal_year 1994
_chemical_formula_sum 'Li0.45 O2 Ti'
_chemical_name_common 'LixTiO2 x=0.45 ramsdellite-type'
_space_group_IT_number 62
_space_group_name_H-M_alt 'P b n m'
_symmetry_space_group_name_Hall '-P 2c 2ab'
_symmetry_space_group_name_H-M 'P b n m'
_cell_angle_alpha 90
_cell_angle_beta 90
_cell_angle_gamma 90
_cell_formula_units_Z 4
_cell_length_a 5.0356(6)
_cell_length_b 9.6377(8)
_cell_length_c 2.9484(7)
_cell_volume 143.09(4)
_cod_data_source_file LixTiO2-x45.cif
_cod_data_source_block LixTiO4_x=0.45
_cod_original_formula_sum 'O2 Ti Li0.45'
_cod_database_code 1544353

loop_
_space_group_symop_operation_xyz
'x, y, z'
'-x, -y, -z'
'x+1/2, -y+1/2, -z'
'-x+1/2, y+1/2, z'
'-x, -y, z+1/2'
'x, y, -z+1/2'
'-x+1/2, y+1/2, -z+1/2'
'x+1/2, -y+1/2, z+1/2'

loop_
_atom_site_label
_atom_site_occupancy
_atom_site_fract_x
_atom_site_fract_y
_atom_site_fract_z
_atom_site_adp_type
_atom_site_B_iso_or_equiv
_atom_site_type_symbol
Ti 1.0 -0.01778(10) 0.14103(5) 0.250000 Biso 0.552782 Ti
O1 1.0 0.7015(4) 0.2800(2) 0.250000 Biso 0.687373 O
O2 1.0 0.2005(4) -0.0362(2) 0.250000 Biso 0.428082 O
Li 0.4500 -0.057(3) 0.473(2) 0.250000 Biso 1.997048 Li

loop_
_atom_site_aniso_label
_atom_site_aniso_U_11
_atom_site_aniso_U_22
_atom_site_aniso_U_33
_atom_site_aniso_U_12
_atom_site_aniso_U_13
_atom_site_aniso_U_23
Ti 0.12932 0.11053 0.17473 0.00777 0.00000 0.00000
O1 0.18257 0.17648 0.15648 0.09706 0.00000 0.00000
O2 0.07861 0.12075 0.12170 0.01456 0.00000 0.00000
Li 0.15214 0.65020 0.69545 0.09706 0.00000 0.00000
